data_2211232
loop_
_publ_author_name
'Tabatabaee, Masoumeh'
'Ghassemzadeh, Mitra'
'Rezaie, Fatemeh'
'Khavasi, Hamid Reza'
'Amini, Mostafa M.'

_publ_section_title
;
 \m-Benzene-1,2,4,5-tetracarboxylato-bis[aquabis(2,2'-bipyridine)cobalt(II)]
 dodecahydrate
;
_journal_coeditor_code WN2062
_journal_issue 11
_journal_name_full 'Acta Crystallographica Section E'
_journal_page_first m2784
_journal_page_last m2785
_journal_paper_doi 10.1107/S1600536806039559
_journal_volume 62
_journal_year 2006
_chemical_formula_iupac '[Co2 (C10 H2 O8) (C10 H8 N2)4 (H2 O)2], 12H2 O'
_chemical_formula_moiety 'C50 H38 Co2 N8 O10, 12H2 O'
_chemical_formula_sum 'C50 H62 Co2 N8 O22'
_chemical_formula_weight 1244.94
_chemical_name_systematic
;
\m-Benzene-1,2,4,5-tetracarboxylato-bis[aquabis(2,2'-bipyridine)cobalt(II)]
dodecahydrate
;
_space_group_IT_number 14
_symmetry_cell_setting monoclinic
_symmetry_space_group_name_Hall '-P 2yab'
_symmetry_space_group_name_H-M 'P 1 21/a 1'
_cell_angle_alpha 90
_cell_angle_beta 100.091(6)
_cell_angle_gamma 90
_cell_formula_units_Z 2
_cell_length_a 10.3685(8)
_cell_length_b 25.5118(19)
_cell_length_c 10.5823(8)
_cell_measurement_reflns_used 2000
_cell_measurement_temperature 120(2)
_cell_measurement_theta_max 27.94
_cell_measurement_theta_min 1.6
_cell_volume 2755.9(4)
_computing_cell_refinement X-AREA
_computing_data_collection 'X-AREA (Stoe & Cie, 2005)'
_computing_data_reduction X-AREA
_computing_molecular_graphics 'ORTEP-3 for Windows (Farrugia, 1997)'
_computing_publication_material 'WinGX (Farrugia, 1999)'
_computing_structure_refinement 'SHELXL97 (Sheldrick, 1997)'
_computing_structure_solution 'SHELXS97 (Sheldrick, 1997)'
_diffrn_measured_fraction_theta_full 0.993
_diffrn_measured_fraction_theta_max 0.993
_diffrn_measurement_device_type 'STOE IPDS II'
_diffrn_measurement_method '\w scans'
_diffrn_radiation_type MoK\a
_diffrn_radiation_wavelength 0.71073
_diffrn_reflns_av_R_equivalents 0.0237
_diffrn_reflns_limit_h_max 12
_diffrn_reflns_limit_h_min -13
_diffrn_reflns_limit_k_max 33
_diffrn_reflns_limit_k_min -33
_diffrn_reflns_limit_l_max 13
_diffrn_reflns_limit_l_min -13
_diffrn_reflns_number 19882
_diffrn_reflns_theta_full 27.94
_diffrn_reflns_theta_max 27.94
_diffrn_reflns_theta_min 1.6
_diffrn_standards_number 0
_exptl_absorpt_coefficient_mu 0.69
_exptl_absorpt_correction_T_max 0.933
_exptl_absorpt_correction_T_min 0.813
_exptl_absorpt_correction_type numerical
_exptl_absorpt_process_details '(X-RED and X-SHAPE; Stoe & Cie, 2005)'
_exptl_crystal_colour yellow
_exptl_crystal_density_diffrn 1.5
_exptl_crystal_density_method 'not measured'
_exptl_crystal_description block
_exptl_crystal_F_000 1296
_exptl_crystal_size_max 0.5
_exptl_crystal_size_mid 0.25
_exptl_crystal_size_min 0.1
_refine_diff_density_max 0.39
_refine_diff_density_min -0.314
_refine_ls_extinction_method none
_refine_ls_goodness_of_fit_ref 1.063
_refine_ls_hydrogen_treatment refall
_refine_ls_matrix_type full
_refine_ls_number_parameters 494
_refine_ls_number_reflns 6612
_refine_ls_number_restraints 0
_refine_ls_restrained_S_all 1.063
_refine_ls_R_factor_gt 0.0292
_refine_ls_shift/su_max 0.011
_refine_ls_structure_factor_coef Fsqd
_refine_ls_weighting_details 'calc w=1/[\s^2^(Fo^2^)+(0.0261P)^2^+1.8338P] where P=(Fo^2^+2Fc^2^)/3'
_refine_ls_weighting_scheme calc
_refine_ls_wR_factor_ref 0.0681
_reflns_number_gt 5942
_reflns_number_total 6612
_reflns_threshold_expression I>2\s(I)
_cod_data_source_file wn2062.cif
_cod_data_source_block I
_cod_original_sg_symbol_H-M P21/a
_cod_database_code 2211232
_cod_database_fobs_code 2211232

loop_
_symmetry_equiv_pos_as_xyz
'x, y, z'
'-x+1/2, y+1/2, -z'
'-x, -y, -z'
'x-1/2, -y-1/2, z'

loop_
_atom_site_type_symbol
_atom_site_label
_atom_site_fract_x
_atom_site_fract_y
_atom_site_fract_z
_atom_site_U_iso_or_equiv
_atom_site_adp_type
_atom_site_calc_flag
_atom_site_occupancy
Co Co1 0.868740(17) 0.621744(7) 0.802307(17) 0.01177(5) Uani d 1
N N1 0.82543(11) 0.69889(4) 0.85072(11) 0.0141(2) Uani d 1
N N2 0.99406(11) 0.66808(4) 0.70447(11) 0.0141(2) Uani d 1
N N3 0.94849(13) 0.54816(5) 0.76111(11) 0.0176(2) Uani d 1
N N4 1.01469(11) 0.60788(4) 0.96681(11) 0.0136(2) Uani d 1
C C1 0.74480(14) 0.71155(6) 0.93265(14) 0.0169(3) Uani d 1
H H1 0.7017(18) 0.6832(7) 0.9617(17) 0.020(4) Uiso d 1
C C2 0.72713(14) 0.76277(6) 0.96941(14) 0.0187(3) Uani d 1
H H2 0.671(2) 0.7695(8) 1.0260(19) 0.027(5) Uiso d 1
C C3 0.79569(15) 0.80241(6) 0.92081(15) 0.0201(3) Uani d 1
H H3 0.7863(18) 0.8378(8) 0.9471(18) 0.025(5) Uiso d 1
C C4 0.87869(14) 0.78990(6) 0.83557(14) 0.0185(3) Uani d 1
H H4 0.9282(19) 0.8168(7) 0.8028(18) 0.024(5) Uiso d 1
C C5 0.89015(13) 0.73770(5) 0.80143(13) 0.0142(3) Uani d 1
C C6 0.97576(13) 0.72036(5) 0.71072(13) 0.0145(3) Uani d 1
C C7 1.03360(15) 0.75542(6) 0.63667(15) 0.0208(3) Uani d 1
H H7 1.0161(19) 0.7916(8) 0.6407(18) 0.026(5) Uiso d 1
C C8 1.11363(16) 0.73606(6) 0.55531(15) 0.0241(3) Uani d 1
H H8 1.154(2) 0.7588(8) 0.5051(19) 0.030(5) Uiso d 1
C C9 1.13567(15) 0.68266(6) 0.55127(15) 0.0218(3) Uani d 1
H H9 1.193(2) 0.6679(8) 0.5001(19) 0.031(5) Uiso d 1
C C10 1.07383(14) 0.65009(6) 0.62707(14) 0.0182(3) Uani d 1
H H10 1.0866(17) 0.6137(7) 0.6271(17) 0.016(4) Uiso d 1
C C11 0.9078(2) 0.51926(6) 0.65589(16) 0.0284(4) Uani d 1
H H11 0.838(2) 0.5343(8) 0.600(2) 0.036(6) Uiso d 1
C C12 0.9655(2) 0.47191(7) 0.63357(18) 0.0352(4) Uani d 1
H H12 0.931(2) 0.4540(9) 0.558(2) 0.042(6) Uiso d 1
C C13 1.0698(2) 0.45394(7) 0.7218(2) 0.0351(4) Uani d 1
H H13 1.111(2) 0.4220(10) 0.708(2) 0.048(7) Uiso d 1
C C14 1.11229(17) 0.48299(6) 0.83174(19) 0.0280(4) Uani d 1
H H14 1.181(2) 0.4723(9) 0.894(2) 0.040(6) Uiso d 1
C C15 1.04897(14) 0.53017(5) 0.84904(14) 0.0177(3) Uani d 1
C C16 1.08566(13) 0.56360(5) 0.96426(14) 0.0160(3) Uani d 1
C C17 1.18613(15) 0.55051(6) 1.06457(16) 0.0240(3) Uani d 1
H H17 1.2331(19) 0.5190(8) 1.0620(19) 0.028(5) Uiso d 1
C C18 1.21572(16) 0.58415(7) 1.16799(17) 0.0273(3) Uani d 1
H H18 1.285(2) 0.5767(9) 1.238(2) 0.040(6) Uiso d 1
C C19 1.14280(16) 0.62946(6) 1.17093(15) 0.0231(3) Uani d 1
H H19 1.160(2) 0.6546(8) 1.242(2) 0.033(5) Uiso d 1
C C20 1.04199(14) 0.63945(5) 1.06916(14) 0.0168(3) Uani d 1
H H20 0.9932(18) 0.6700(7) 1.0684(17) 0.017(4) Uiso d 1
C C21 0.60789(13) 0.58355(5) 0.86321(12) 0.0118(2) Uani d 1
C C22 0.50880(12) 0.49634(5) 0.87214(13) 0.0121(2) Uani d 1
H H22 0.5178(16) 0.4936(6) 0.7819(16) 0.010(4) Uiso d 1
C C23 0.54405(12) 0.54319(5) 0.93711(12) 0.0108(2) Uani d 1
C C24 0.53438(12) 0.54738(5) 1.06735(12) 0.0110(2) Uani d 1
C C25 0.55948(13) 0.59864(5) 1.14035(13) 0.0129(2) Uani d 1
O O1 0.73043(12) 0.62098(6) 0.63198(11) 0.0298(3) Uani d 1
H H1A 0.658(3) 0.6225(10) 0.649(2) 0.050(7) Uiso d 1
H H1B 0.739(2) 0.6352(9) 0.567(2) 0.036(6) Uiso d 1
O O2 0.73088(9) 0.58731(4) 0.89799(9) 0.01472(19) Uani d 1
O O3 0.54059(10) 0.60607(4) 0.76909(10) 0.0179(2) Uani d 1
O O4 0.57464(11) 0.59630(4) 1.26262(10) 0.0195(2) Uani d 1
O O5 0.55904(11) 0.63954(4) 1.07709(10) 0.0191(2) Uani d 1
O O6 0.54799(13) 0.73696(4) 1.19545(12) 0.0239(2) Uani d 1
H H6A 0.546(3) 0.7069(11) 1.162(3) 0.054(7) Uiso d 1
H H6B 0.619(3) 0.7417(11) 1.235(3) 0.065(9) Uiso d 1
O O7 0.61300(14) 0.52538(5) 1.46061(13) 0.0316(3) Uani d 1
H H7A 0.599(3) 0.5467(11) 1.392(3) 0.056(7) Uiso d 1
H H7B 0.566(7) 0.522(3) 1.499(7) 0.25(3) Uiso d 1
O O8 0.41707(13) 0.64917(5) 1.42206(13) 0.0286(3) Uani d 1
H H8A 0.392(2) 0.6252(10) 1.466(2) 0.045(7) Uiso d 1
H H8B 0.467(2) 0.6357(9) 1.375(2) 0.046(7) Uiso d 1
O O9 0.32455(12) 0.74532(5) 1.31460(12) 0.0232(2) Uani d 1
H H9A 0.343(2) 0.7196(10) 1.354(2) 0.039(6) Uiso d 1
H H9B 0.388(4) 0.7460(14) 1.270(3) 0.096(12) Uiso d 1
O O10 0.32216(12) 0.57810(5) 0.58663(13) 0.0293(3) Uani d 1
H H10A 0.380(2) 0.5856(9) 0.652(2) 0.044(6) Uiso d 1
H H10B 0.336(3) 0.5446(11) 0.574(2) 0.056(7) Uiso d 1
O O11 0.77625(12) 0.65370(5) 0.40582(11) 0.0265(2) Uani d 1
H H11A 0.716(2) 0.6438(9) 0.353(2) 0.039(6) Uiso d 1
H H11B 0.792(2) 0.6834(11) 0.380(2) 0.048(7) Uiso d 1

loop_
_atom_site_aniso_label
_atom_site_aniso_U_11
_atom_site_aniso_U_22
_atom_site_aniso_U_33
_atom_site_aniso_U_12
_atom_site_aniso_U_13
_atom_site_aniso_U_23
Co1 0.01165(9) 0.01175(9) 0.01225(9) -0.00243(6) 0.00302(6) 0.00067(7)
N1 0.0132(5) 0.0131(5) 0.0165(5) 0.0006(4) 0.0040(4) 0.0036(4)
N2 0.0122(5) 0.0149(5) 0.0155(5) -0.0020(4) 0.0030(4) 0.0010(4)
N3 0.0244(6) 0.0135(5) 0.0162(6) -0.0029(5) 0.0072(5) -0.0009(4)
N4 0.0122(5) 0.0124(5) 0.0162(5) -0.0019(4) 0.0027(4) 0.0019(4)
C1 0.0162(6) 0.0161(6) 0.0195(7) 0.0003(5) 0.0059(5) 0.0038(5)
C2 0.0171(7) 0.0192(7) 0.0208(7) 0.0016(5) 0.0064(5) -0.0001(6)
C3 0.0216(7) 0.0134(6) 0.0254(7) 0.0009(5) 0.0042(6) -0.0021(5)
C4 0.0185(7) 0.0139(6) 0.0235(7) -0.0021(5) 0.0050(6) 0.0025(5)
C5 0.0116(6) 0.0146(6) 0.0162(6) 0.0002(5) 0.0017(5) 0.0035(5)
C6 0.0124(6) 0.0159(6) 0.0149(6) -0.0006(5) 0.0015(5) 0.0026(5)
C7 0.0220(7) 0.0177(7) 0.0241(7) -0.0005(6) 0.0075(6) 0.0070(6)
C8 0.0255(8) 0.0260(8) 0.0233(8) -0.0044(6) 0.0111(6) 0.0066(6)
C9 0.0193(7) 0.0284(8) 0.0201(7) -0.0018(6) 0.0100(6) 0.0000(6)
C10 0.0174(7) 0.0185(7) 0.0195(7) -0.0019(5) 0.0055(5) -0.0007(5)
C11 0.0478(11) 0.0196(7) 0.0182(7) -0.0070(7) 0.0065(7) -0.0019(6)
C12 0.0641(13) 0.0204(8) 0.0257(9) -0.0094(8) 0.0205(9) -0.0096(7)
C13 0.0455(11) 0.0194(8) 0.0478(11) -0.0004(7) 0.0287(9) -0.0086(7)
C14 0.0233(8) 0.0189(7) 0.0448(10) 0.0021(6) 0.0142(7) -0.0020(7)
C15 0.0165(7) 0.0146(6) 0.0244(7) -0.0014(5) 0.0096(5) 0.0000(5)
C16 0.0117(6) 0.0148(6) 0.0220(7) -0.0013(5) 0.0042(5) 0.0023(5)
C17 0.0145(7) 0.0220(7) 0.0335(8) 0.0028(6) -0.0013(6) 0.0046(6)
C18 0.0184(7) 0.0295(8) 0.0297(8) -0.0029(6) -0.0072(6) 0.0064(7)
C19 0.0246(8) 0.0224(7) 0.0200(7) -0.0073(6) -0.0023(6) 0.0006(6)
C20 0.0178(7) 0.0144(6) 0.0182(7) -0.0034(5) 0.0028(5) 0.0006(5)
C21 0.0152(6) 0.0076(5) 0.0140(6) -0.0006(4) 0.0061(5) -0.0019(5)
C22 0.0114(6) 0.0125(6) 0.0127(6) 0.0002(5) 0.0033(5) -0.0001(5)
C23 0.0086(6) 0.0102(5) 0.0137(6) 0.0004(4) 0.0026(4) 0.0010(5)
C24 0.0096(6) 0.0099(5) 0.0138(6) 0.0002(4) 0.0023(4) -0.0009(5)
C25 0.0114(6) 0.0125(6) 0.0156(6) -0.0008(5) 0.0047(5) -0.0022(5)
O1 0.0153(5) 0.0596(8) 0.0144(5) 0.0007(5) 0.0028(4) 0.0082(5)
O2 0.0142(5) 0.0152(4) 0.0150(5) -0.0049(4) 0.0035(4) 0.0007(4)
O3 0.0169(5) 0.0182(5) 0.0194(5) 0.0033(4) 0.0054(4) 0.0075(4)
O4 0.0296(6) 0.0150(5) 0.0136(5) -0.0022(4) 0.0026(4) -0.0029(4)
O5 0.0296(6) 0.0101(4) 0.0194(5) -0.0017(4) 0.0092(4) -0.0010(4)
O6 0.0302(7) 0.0163(5) 0.0265(6) -0.0007(4) 0.0089(5) -0.0047(4)
O7 0.0356(7) 0.0351(7) 0.0219(6) 0.0008(5) -0.0011(5) 0.0032(5)
O8 0.0365(7) 0.0215(6) 0.0311(6) 0.0053(5) 0.0151(5) 0.0008(5)
O9 0.0235(6) 0.0216(5) 0.0255(6) 0.0044(4) 0.0071(5) 0.0030(5)
O10 0.0249(6) 0.0271(6) 0.0335(7) 0.0033(5) -0.0017(5) 0.0047(5)
O11 0.0275(6) 0.0304(6) 0.0201(6) -0.0098(5) -0.0003(5) 0.0055(5)

loop_
_atom_type_symbol
_atom_type_description
_atom_type_scat_dispersion_real
_atom_type_scat_dispersion_imag
_atom_type_scat_source
Co Co 0.3494 0.9721 'International Tables Vol C Tables 4.2.6.8 and 6.1.1.4'
N N 0.0061 0.0033 'International Tables Vol C Tables 4.2.6.8 and 6.1.1.4'
C C 0.0033 0.0016 'International Tables Vol C Tables 4.2.6.8 and 6.1.1.4'
H H 0 0 'International Tables Vol C Tables 4.2.6.8 and 6.1.1.4'
O O 0.0106 0.006 'International Tables Vol C Tables 4.2.6.8 and 6.1.1.4'

loop_
_geom_angle_atom_site_label_1
_geom_angle_atom_site_label_2
_geom_angle_atom_site_label_3
_geom_angle_site_symmetry_1
_geom_angle_site_symmetry_3
_geom_angle
_geom_angle_publ_flag
O2 Co1 O1 . . 89.41(5) yes
O2 Co1 N1 . . 94.71(4) yes
O1 Co1 N1 . . 94.30(5) yes
O2 Co1 N4 . . 89.00(4) yes
O1 Co1 N4 . . 169.47(5) yes
N1 Co1 N4 . . 96.20(4) yes
O2 Co1 N3 . . 92.98(4) yes
O1 Co1 N3 . . 92.72(5) yes
N1 Co1 N3 . . 169.63(5) yes
N4 Co1 N3 . . 76.97(5) yes
O2 Co1 N2 . . 171.26(4) yes
O1 Co1 N2 . . 88.35(5) yes
N1 Co1 N2 . . 77.04(4) yes
N4 Co1 N2 . . 94.71(4) yes
N3 Co1 N2 . . 95.57(4) yes
C1 N1 C5 . . 118.68(12) ?
C1 N1 Co1 . . 124.43(9) ?
C5 N1 Co1 . . 116.76(9) ?
C10 N2 C6 . . 118.32(12) ?
C10 N2 Co1 . . 126.45(9) ?
C6 N2 Co1 . . 114.66(9) ?
C11 N3 C15 . . 118.57(14) ?
C11 N3 Co1 . . 125.36(12) ?
C15 N3 Co1 . . 116.07(9) ?
C20 N4 C16 . . 118.70(12) ?
C20 N4 Co1 . . 125.52(10) ?
C16 N4 Co1 . . 115.77(9) ?
N1 C1 C2 . . 122.37(13) ?
N1 C1 H1 . . 114.5(11) ?
C2 C1 H1 . . 123.1(11) ?
C1 C2 C3 . . 118.86(13) ?
C1 C2 H2 . . 119.3(12) ?
C3 C2 H2 . . 121.9(12) ?
C2 C3 C4 . . 119.34(13) ?
C2 C3 H3 . . 119.8(11) ?
C4 C3 H3 . . 120.9(11) ?
C3 C4 C5 . . 118.67(13) ?
C3 C4 H4 . . 120.2(11) ?
C5 C4 H4 . . 121.1(11) ?
N1 C5 C4 . . 122.05(13) ?
N1 C5 C6 . . 115.15(12) ?
C4 C5 C6 . . 122.78(12) ?
N2 C6 C7 . . 121.93(13) ?
N2 C6 C5 . . 115.53(11) ?
C7 C6 C5 . . 122.54(13) ?
C8 C7 C6 . . 118.95(14) ?
C8 C7 H7 . . 121.2(12) ?
C6 C7 H7 . . 119.8(12) ?
C9 C8 C7 . . 119.34(14) ?
C9 C8 H8 . . 120.1(12) ?
C7 C8 H8 . . 120.6(12) ?
C8 C9 C10 . . 118.44(14) ?
C8 C9 H9 . . 122.2(12) ?
C10 C9 H9 . . 119.3(12) ?
N2 C10 C9 . . 122.98(14) ?
N2 C10 H10 . . 116.1(11) ?
C9 C10 H10 . . 120.9(11) ?
N3 C11 C12 . . 122.59(18) ?
N3 C11 H11 . . 113.5(13) ?
C12 C11 H11 . . 123.9(13) ?
C13 C12 C11 . . 119.04(17) ?
C13 C12 H12 . . 123.7(14) ?
C11 C12 H12 . . 117.3(14) ?
C12 C13 C14 . . 119.19(16) ?
C12 C13 H13 . . 120.5(15) ?
C14 C13 H13 . . 120.3(15) ?
C13 C14 C15 . . 118.89(17) ?
C13 C14 H14 . . 122.3(14) ?
C15 C14 H14 . . 118.8(14) ?
N3 C15 C14 . . 121.72(15) ?
N3 C15 C16 . . 115.30(12) ?
C14 C15 C16 . . 122.98(15) ?
N4 C16 C17 . . 121.55(14) ?
N4 C16 C15 . . 115.81(12) ?
C17 C16 C15 . . 122.64(13) ?
C18 C17 C16 . . 119.17(14) ?
C18 C17 H17 . . 120.6(12) ?
C16 C17 H17 . . 120.3(12) ?
C17 C18 C19 . . 119.33(15) ?
C17 C18 H18 . . 121.4(13) ?
C19 C18 H18 . . 119.2(13) ?
C18 C19 C20 . . 118.44(15) ?
C18 C19 H19 . . 122.4(13) ?
C20 C19 H19 . . 119.1(13) ?
N4 C20 C19 . . 122.76(14) ?
N4 C20 H20 . . 117.4(11) ?
C19 C20 H20 . . 119.8(11) ?
O3 C21 O2 . . 126.07(12) ?
O3 C21 C23 . . 119.36(12) ?
O2 C21 C23 . . 114.23(11) ?
C23 C22 C24 . 3_667 122.34(12) ?
C23 C22 H22 . . 118.7(9) ?
C24 C22 H22 3_667 . 118.9(9) ?
C22 C23 C24 . . 119.44(11) ?
C22 C23 C21 . . 115.38(11) ?
C24 C23 C21 . . 124.65(11) ?
C22 C24 C23 3_667 . 118.21(11) ?
C22 C24 C25 3_667 . 119.62(11) ?
C23 C24 C25 . . 122.01(11) ?
O5 C25 O4 . . 125.09(12) ?
O5 C25 C24 . . 117.79(12) ?
O4 C25 C24 . . 117.06(11) ?
Co1 O1 H1A . . 109.3(18) ?
Co1 O1 H1B . . 125.1(17) ?
H1A O1 H1B . . 115(2) ?
C21 O2 Co1 . . 129.16(9) ?
H6A O6 H6B . . 109(3) ?
H7A O7 H7B . . 121(7) ?
H8A O8 H8B . . 108(2) ?
H9A O9 H9B . . 100(3) ?
H10A O10 H10B . . 103(2) ?
H11A O11 H11B . . 104(2) ?

loop_
_geom_bond_atom_site_label_1
_geom_bond_atom_site_label_2
_geom_bond_site_symmetry_2
_geom_bond_distance
_geom_bond_publ_flag
Co1 O2 . 2.0850(9) yes
Co1 O1 . 2.0976(12) yes
Co1 N1 . 2.1020(12) yes
Co1 N4 . 2.1266(12) yes
Co1 N3 . 2.1271(12) yes
Co1 N2 . 2.1515(11) yes
N1 C1 . 1.3449(18) ?
N1 C5 . 1.3511(17) ?
N2 C10 . 1.3428(18) ?
N2 C6 . 1.3505(18) ?
N3 C11 . 1.340(2) ?
N3 C15 . 1.350(2) ?
N4 C20 . 1.3396(18) ?
N4 C16 . 1.3509(17) ?
C1 C2 . 1.385(2) ?
C1 H1 . 0.930(19) ?
C2 C3 . 1.386(2) ?
C2 H2 . 0.92(2) ?
C3 C4 . 1.389(2) ?
C3 H3 . 0.956(19) ?
C4 C5 . 1.3905(19) ?
C4 H4 . 0.958(19) ?
C5 C6 . 1.4845(19) ?
C6 C7 . 1.3923(19) ?
C7 C8 . 1.387(2) ?
C7 H7 . 0.94(2) ?
C8 C9 . 1.383(2) ?
C8 H8 . 0.93(2) ?
C9 C10 . 1.388(2) ?
C9 H9 . 0.95(2) ?
C10 H10 . 0.937(18) ?
C11 C12 . 1.386(2) ?
C11 H11 . 0.93(2) ?
C12 C13 . 1.378(3) ?
C12 H12 . 0.94(2) ?
C13 C14 . 1.385(3) ?
C13 H13 . 0.94(2) ?
C14 C15 . 1.398(2) ?
C14 H14 . 0.93(2) ?
C15 C16 . 1.482(2) ?
C16 C17 . 1.391(2) ?
C17 C18 . 1.382(2) ?
C17 H17 . 0.94(2) ?
C18 C19 . 1.385(2) ?
C18 H18 . 0.96(2) ?
C19 C20 . 1.387(2) ?
C19 H19 . 0.98(2) ?
C20 H20 . 0.929(18) ?
C21 O3 . 1.2512(17) ?
C21 O2 . 1.2674(16) ?
C21 C23 . 1.5136(17) ?
C22 C23 . 1.3953(18) ?
C22 C24 3_667 1.3982(17) ?
C22 H22 . 0.978(16) ?
C23 C24 . 1.4033(18) ?
C24 C22 3_667 1.3982(17) ?
C24 C25 . 1.5181(17) ?
C25 O5 . 1.2392(17) ?
C25 O4 . 1.2771(17) ?
O1 H1A . 0.80(3) ?
O1 H1B . 0.80(2) ?
O6 H6A . 0.85(3) ?
O6 H6B . 0.79(3) ?
O7 H7A . 0.90(3) ?
O7 H7B . 0.70(7) ?
O8 H8A . 0.84(3) ?
O8 H8B . 0.85(3) ?
O9 H9A . 0.78(2) ?
O9 H9B . 0.87(4) ?
O10 H10A . 0.86(3) ?
O10 H10B . 0.88(3) ?
O11 H11A . 0.80(3) ?
O11 H11B . 0.83(3) ?

loop_
_geom_torsion_atom_site_label_1
_geom_torsion_atom_site_label_2
_geom_torsion_atom_site_label_3
_geom_torsion_atom_site_label_4
_geom_torsion_site_symmetry_1
_geom_torsion_site_symmetry_4
_geom_torsion
O2 Co1 N1 C1 . . 7.58(12)
O1 Co1 N1 C1 . . 97.34(12)
N4 Co1 N1 C1 . . -81.92(12)
N3 Co1 N1 C1 . . -130.1(2)
N2 Co1 N1 C1 . . -175.35(12)
O2 Co1 N1 C5 . . -176.69(10)
O1 Co1 N1 C5 . . -86.93(10)
N4 Co1 N1 C5 . . 93.81(10)
N3 Co1 N1 C5 . . 45.6(3)
N2 Co1 N1 C5 . . 0.38(10)
O2 Co1 N2 C10 . . -157.4(2)
O1 Co1 N2 C10 . . -82.23(12)
N1 Co1 N2 C10 . . -177.03(13)
N4 Co1 N2 C10 . . 87.68(12)
N3 Co1 N2 C10 . . 10.35(12)
O2 Co1 N2 C6 . . 13.7(3)
O1 Co1 N2 C6 . . 88.90(10)
N1 Co1 N2 C6 . . -5.90(10)
N4 Co1 N2 C6 . . -101.19(10)
N3 Co1 N2 C6 . . -178.53(10)
O2 Co1 N3 C11 . . 89.93(13)
O1 Co1 N3 C11 . . 0.38(13)
N1 Co1 N3 C11 . . -132.2(2)
N4 Co1 N3 C11 . . 178.21(13)
N2 Co1 N3 C11 . . -88.22(13)
O2 Co1 N3 C15 . . -90.71(10)
O1 Co1 N3 C15 . . 179.74(10)
N1 Co1 N3 C15 . . 47.1(3)
N4 Co1 N3 C15 . . -2.43(9)
N2 Co1 N3 C15 . . 91.13(10)
O2 Co1 N4 C20 . . -85.53(11)
O1 Co1 N4 C20 . . -166.9(2)
N1 Co1 N4 C20 . . 9.10(11)
N3 Co1 N4 C20 . . -178.82(12)
N2 Co1 N4 C20 . . 86.55(11)
O2 Co1 N4 C16 . . 95.56(9)
O1 Co1 N4 C16 . . 14.2(3)
N1 Co1 N4 C16 . . -169.81(9)
N3 Co1 N4 C16 . . 2.27(9)
N2 Co1 N4 C16 . . -92.37(10)
C5 N1 C1 C2 . . -0.8(2)
Co1 N1 C1 C2 . . 174.81(11)
N1 C1 C2 C3 . . -0.5(2)
C1 C2 C3 C4 . . 0.8(2)
C2 C3 C4 C5 . . 0.1(2)
C1 N1 C5 C4 . . 1.8(2)
Co1 N1 C5 C4 . . -174.15(11)
C1 N1 C5 C6 . . -179.30(12)
Co1 N1 C5 C6 . . 4.72(15)
C3 C4 C5 N1 . . -1.5(2)
C3 C4 C5 C6 . . 179.74(13)
C10 N2 C6 C7 . . 2.1(2)
Co1 N2 C6 C7 . . -169.82(11)
C10 N2 C6 C5 . . -177.96(12)
Co1 N2 C6 C5 . . 10.14(15)
N1 C5 C6 N2 . . -9.94(18)
C4 C5 C6 N2 . . 168.92(13)
N1 C5 C6 C7 . . 170.02(13)
C4 C5 C6 C7 . . -11.1(2)
N2 C6 C7 C8 . . -0.8(2)
C5 C6 C7 C8 . . 179.23(14)
C6 C7 C8 C9 . . -1.0(2)
C7 C8 C9 C10 . . 1.6(2)
C6 N2 C10 C9 . . -1.5(2)
Co1 N2 C10 C9 . . 169.30(11)
C8 C9 C10 N2 . . -0.3(2)
C15 N3 C11 C12 . . -0.5(2)
Co1 N3 C11 C12 . . 178.89(13)
N3 C11 C12 C13 . . -0.9(3)
C11 C12 C13 C14 . . 1.5(3)
C12 C13 C14 C15 . . -0.9(3)
C11 N3 C15 C14 . . 1.1(2)
Co1 N3 C15 C14 . . -178.27(11)
C11 N3 C15 C16 . . -178.35(13)
Co1 N3 C15 C16 . . 2.24(15)
C13 C14 C15 N3 . . -0.5(2)
C13 C14 C15 C16 . . 178.97(14)
C20 N4 C16 C17 . . -0.4(2)
Co1 N4 C16 C17 . . 178.56(11)
C20 N4 C16 C15 . . 179.17(12)
Co1 N4 C16 C15 . . -1.83(15)
N3 C15 C16 N4 . . -0.27(18)
C14 C15 C16 N4 . . -179.75(13)
N3 C15 C16 C17 . . 179.33(13)
C14 C15 C16 C17 . . -0.2(2)
N4 C16 C17 C18 . . -1.4(2)
C15 C16 C17 C18 . . 179.06(14)
C16 C17 C18 C19 . . 1.5(2)
C17 C18 C19 C20 . . 0.0(2)
C16 N4 C20 C19 . . 2.1(2)
Co1 N4 C20 C19 . . -176.80(11)
C18 C19 C20 N4 . . -1.9(2)
C24 C22 C23 C24 3_667 . -1.0(2)
C24 C22 C23 C21 3_667 . 171.04(12)
O3 C21 C23 C22 . . 69.92(16)
O2 C21 C23 C22 . . -103.73(14)
O3 C21 C23 C24 . . -118.51(15)
O2 C21 C23 C24 . . 67.84(16)
C22 C23 C24 C22 . 3_667 1.0(2)
C21 C23 C24 C22 . 3_667 -170.29(12)
C22 C23 C24 C25 . . -174.43(12)
C21 C23 C24 C25 . . 14.32(19)
C22 C24 C25 O5 3_667 . -158.88(12)
C23 C24 C25 O5 . . 16.44(19)
C22 C24 C25 O4 3_667 . 18.59(18)
C23 C24 C25 O4 . . -166.08(12)
O3 C21 O2 Co1 . . -9.8(2)
C23 C21 O2 Co1 . . 163.33(8)
O1 Co1 O2 C21 . . -16.01(11)
N1 Co1 O2 C21 . . 78.26(11)
N4 Co1 O2 C21 . . 174.40(11)
N3 Co1 O2 C21 . . -108.70(11)
N2 Co1 O2 C21 . . 59.1(3)
